data_4350486
loop_
_publ_author_name
'Lim, Mi Hee'
'Lippard, Stephen J.'

_publ_section_title
;
 Fluorescent nitric oxide detection by copper complexes bearing
 anthracenyl and dansyl fluorophore ligands.
;
_journal_issue 22
_journal_name_full 'Inorganic chemistry'
_journal_page_first 8980
_journal_page_last 8989
_journal_paper_doi 10.1021/ic0609913
_journal_volume 45
_journal_year 2006
_chemical_formula_sum 'C23 H34 Cu F3 N5 O5 S2'
_chemical_formula_weight 645.24
_space_group_IT_number 2
_space_group_name_Hall '-P 1'
_space_group_name_H-M_alt 'P -1'
_symmetry_cell_setting triclinic
_symmetry_space_group_name_H-M 'P -1'
_atom_sites_solution_hydrogens geom
_atom_sites_solution_primary direct
_atom_sites_solution_secondary difmap
_audit_creation_method SHELXL-97
_cell_angle_alpha 84.277(10)
_cell_angle_beta 84.374(9)
_cell_angle_gamma 71.511(9)
_cell_formula_units_Z 2
_cell_length_a 8.272(5)
_cell_length_b 12.900(7)
_cell_length_c 13.942(8)
_cell_measurement_reflns_used 3051
_cell_measurement_temperature 150(2)
_cell_measurement_theta_max 28.13
_cell_measurement_theta_min 2.30
_cell_volume 1400.4(14)
_computing_cell_refinement 'Bruker SMART'
_computing_data_collection 'Bruker SMART'
_computing_data_reduction 'Bruker SAINT'
_computing_molecular_graphics 'Bruker SHELXTL'
_computing_publication_material 'Bruker SHELXTL'
_computing_structure_refinement 'SHELXL-97 (Sheldrick, 1997)'
_computing_structure_solution 'SHELXS-97 (Sheldrick, 1990)'
_diffrn_ambient_temperature 150(2)
_diffrn_measured_fraction_theta_full 0.988
_diffrn_measured_fraction_theta_max 0.988
_diffrn_measurement_device_type 'CCD area detector'
_diffrn_measurement_method 'phi and omega scans'
_diffrn_radiation_monochromator graphite
_diffrn_radiation_source 'fine-focus sealed tube'
_diffrn_radiation_type MoK\a
_diffrn_radiation_wavelength 0.71073
_diffrn_reflns_av_R_equivalents 0.0286
_diffrn_reflns_av_sigmaI/netI 0.0448
_diffrn_reflns_limit_h_max 10
_diffrn_reflns_limit_h_min -10
_diffrn_reflns_limit_k_max 15
_diffrn_reflns_limit_k_min -15
_diffrn_reflns_limit_l_max 16
_diffrn_reflns_limit_l_min -16
_diffrn_reflns_number 10731
_diffrn_reflns_theta_full 25.50
_diffrn_reflns_theta_max 25.50
_diffrn_reflns_theta_min 1.47
_exptl_absorpt_coefficient_mu 0.992
_exptl_absorpt_correction_T_max 0.92
_exptl_absorpt_correction_T_min 0.86
_exptl_absorpt_correction_type empirical
_exptl_absorpt_process_details SADABS
_exptl_crystal_colour blue
_exptl_crystal_density_diffrn 1.530
_exptl_crystal_density_method 'not measured'
_exptl_crystal_description plate
_exptl_crystal_F_000 670
_exptl_crystal_size_max 0.15
_exptl_crystal_size_mid 0.10
_exptl_crystal_size_min 0.08
_refine_diff_density_max 0.621
_refine_diff_density_min -0.300
_refine_diff_density_rms 0.087
_refine_ls_extinction_method none
_refine_ls_goodness_of_fit_ref 1.080
_refine_ls_hydrogen_treatment refall
_refine_ls_matrix_type full
_refine_ls_number_parameters 386
_refine_ls_number_reflns 5150
_refine_ls_number_restraints 0
_refine_ls_restrained_S_all 1.080
_refine_ls_R_factor_all 0.0542
_refine_ls_R_factor_gt 0.0434
_refine_ls_shift/su_max 0.001
_refine_ls_shift/su_mean 0.000
_refine_ls_structure_factor_coef Fsqd
_refine_ls_weighting_details 'calc w=1/[\s^2^(Fo^2^)+(0.0599P)^2^+0.2184P] where P=(Fo^2^+2Fc^2^)/3'
_refine_ls_weighting_scheme calc
_refine_ls_wR_factor_gt 0.1029
_refine_ls_wR_factor_ref 0.1087
_reflns_number_gt 4327
_reflns_number_total 5150
_reflns_threshold_expression >2sigma(I)
_cod_data_source_file ic0609913si20060604_020802.cif
_cod_data_source_block 10
_cod_depositor_comments
;
The following automatic conversions were performed:

data item '_symmetry_cell_setting' value 'Triclinic' was changed to
'triclinic' in accordance with the
/home/saulius/struct/COD-crude-data/automatic-downloads/DataCite-retrospective/ACS/depositions/lib/dictionaries/cif_core.dic
dictionary named 'cif_core.dic' version 2.4.2 last updated on
2011-04-26.

Automatic conversion script
Id: cif_fix_values 6909 2019-04-08 15:41:33Z antanas 
;
_cod_original_sg_symbol_H-M P-1
_cod_database_code 4350486

loop_
_symmetry_equiv_pos_as_xyz
'x, y, z'
'-x, -y, -z'

loop_
_atom_site_label
_atom_site_type_symbol
_atom_site_fract_x
_atom_site_fract_y
_atom_site_fract_z
_atom_site_U_iso_or_equiv
_atom_site_adp_type
_atom_site_occupancy
_atom_site_symmetry_multiplicity
_atom_site_calc_flag
_atom_site_refinement_flags
Cu1 Cu 0.99987(4) 0.31044(3) 0.33001(2) 0.01864(12) Uani 1 1 d .
S1 S 1.22086(10) 0.28149(6) 0.51029(5) 0.02447(19) Uani 1 1 d .
S2 S 1.33105(10) 0.26917(6) 0.14924(5) 0.02504(19) Uani 1 1 d .
F1 F 1.4161(3) 0.3382(2) -0.02525(15) 0.0550(6) Uani 1 1 d .
F2 F 1.1484(3) 0.4012(2) 0.01782(16) 0.0604(7) Uani 1 1 d .
F3 F 1.2572(3) 0.2349(2) -0.02103(15) 0.0567(6) Uani 1 1 d .
O1 O 1.3992(3) 0.27167(19) 0.50076(16) 0.0332(5) Uani 1 1 d .
O2 O 1.1053(3) 0.39118(16) 0.51878(15) 0.0295(5) Uani 1 1 d .
O3 O 1.1737(3) 0.25042(19) 0.18872(15) 0.0325(5) Uani 1 1 d .
O4 O 1.3606(3) 0.3621(2) 0.18417(17) 0.0361(6) Uani 1 1 d .
O5 O 1.4764(3) 0.17290(19) 0.14232(17) 0.0365(6) Uani 1 1 d .
N1 N 1.0526(3) 0.45088(19) 0.32035(18) 0.0223(6) Uani 1 1 d .
H1N H 1.0310 0.4752 0.3717 0.034(10) Uiso 1 1 d R
H2N H 1.1553 0.4336 0.3032 0.019(8) Uiso 1 1 d R
N2 N 0.7759(3) 0.3699(2) 0.25954(18) 0.0241(6) Uani 1 1 d .
N3 N 0.8958(3) 0.1868(2) 0.33813(17) 0.0259(6) Uani 1 1 d .
N4 N 1.1620(3) 0.2290(2) 0.42796(18) 0.0266(6) Uani 1 1 d .
N5 N 0.8506(3) 0.0922(2) 0.89356(18) 0.0287(6) Uani 1 1 d .
C1 C 0.9673(4) 0.5398(2) 0.2492(2) 0.0293(7) Uani 1 1 d .
H1A H 1.0109 0.5182 0.1831 0.026(8) Uiso 1 1 d R
H1B H 0.9953 0.6070 0.2588 0.017(7) Uiso 1 1 d R
C2 C 0.7749(5) 0.5640(3) 0.2591(3) 0.0352(8) Uani 1 1 d .
H2A H 0.7204 0.6383 0.2291 0.045(10) Uiso 1 1 d R
H2B H 0.7360 0.5633 0.3285 0.039(10) Uiso 1 1 d R
C3 C 0.7175(5) 0.4816(3) 0.2118(3) 0.0355(8) Uani 1 1 d .
H3A H 0.5911 0.5064 0.2133 0.058(12) Uiso 1 1 d R
H3B H 0.7619 0.4794 0.1432 0.033(9) Uiso 1 1 d R
C4 C 0.6525(4) 0.3514(3) 0.3396(2) 0.0348(8) Uani 1 1 d .
H4A H 0.5414 0.3593 0.3140 0.038(10) Uiso 1 1 d R
H4B H 0.6336 0.4061 0.3879 0.034(9) Uiso 1 1 d R
C5 C 0.7267(4) 0.2359(3) 0.3867(2) 0.0356(8) Uani 1 1 d .
H5A H 0.7370 0.2390 0.4564 0.040(10) Uiso 1 1 d R
H5B H 0.6511 0.1915 0.3797 0.046(11) Uiso 1 1 d R
C6 C 0.7943(4) 0.2882(3) 0.1874(2) 0.0259(7) Uani 1 1 d .
H6A H 0.8725 0.2994 0.1317 0.015(7) Uiso 1 1 d R
H6B H 0.6818 0.2966 0.1633 0.018(8) Uiso 1 1 d R
C7 C 0.8664(4) 0.1737(3) 0.2375(2) 0.0286(7) Uani 1 1 d .
H7A H 0.7846 0.1319 0.2374 0.045(10) Uiso 1 1 d R
H7B H 0.9751 0.1332 0.2030 0.027(9) Uiso 1 1 d R
C8 C 0.9934(5) 0.0814(3) 0.3880(3) 0.0396(9) Uani 1 1 d .
H8A H 0.9516 0.0220 0.3712 0.052(11) Uiso 1 1 d R
H8B H 0.9737 0.0867 0.4588 0.042(10) Uiso 1 1 d R
C9 C 1.1816(5) 0.0534(3) 0.3601(2) 0.0381(9) Uani 1 1 d .
H9A H 1.1981 0.0710 0.2898 0.034(9) Uiso 1 1 d R
H9B H 1.2358 -0.0265 0.3730 0.052(11) Uiso 1 1 d R
C10 C 1.2711(5) 0.1142(3) 0.4139(2) 0.0353(8) Uani 1 1 d .
H10A H 1.3000 0.0749 0.4776 0.053(11) Uiso 1 1 d R
H10B H 1.3791 0.1152 0.3769 0.036(10) Uiso 1 1 d R
C11 C 1.1919(4) 0.2045(2) 0.6215(2) 0.0235(7) Uani 1 1 d .
C12 C 1.3372(4) 0.1415(2) 0.6646(2) 0.0247(7) Uani 1 1 d .
H12 H 1.4464 0.1396 0.6348 0.021(8) Uiso 1 1 d R
C13 C 1.3250(4) 0.0803(2) 0.7522(2) 0.0266(7) Uani 1 1 d .
H13 H 1.4260 0.0355 0.7806 0.024(8) Uiso 1 1 d R
C14 C 1.1702(4) 0.0845(2) 0.7965(2) 0.0255(7) Uani 1 1 d .
H14 H 1.1642 0.0435 0.8566 0.026(8) Uiso 1 1 d R
C15 C 0.8540(4) 0.1507(3) 0.8018(2) 0.0260(7) Uani 1 1 d .
C16 C 0.7082(4) 0.2065(3) 0.7558(2) 0.0306(7) Uani 1 1 d .
H16 H 0.5998 0.2060 0.7850 0.039(10) Uiso 1 1 d R
C17 C 0.7192(4) 0.2641(3) 0.6659(2) 0.0331(8) Uani 1 1 d .
H17 H 0.6173 0.3022 0.6351 0.027(9) Uiso 1 1 d R
C18 C 0.8714(4) 0.2670(3) 0.6216(2) 0.0288(7) Uani 1 1 d .
H18 H 0.8744 0.3086 0.5616 0.029(9) Uiso 1 1 d R
C19 C 1.0272(4) 0.2081(2) 0.6643(2) 0.0231(7) Uani 1 1 d .
C20 C 1.0163(4) 0.1490(2) 0.7554(2) 0.0227(7) Uani 1 1 d .
C21 C 0.7046(5) 0.0530(3) 0.9190(2) 0.0372(8) Uani 1 1 d .
H21A H 0.6017 0.1155 0.9295 0.045(11) Uiso 1 1 d R
H21B H 0.7240 0.0044 0.9783 0.050(11) Uiso 1 1 d R
H21C H 0.6895 0.0126 0.8664 0.038(10) Uiso 1 1 d R
C22 C 0.8791(5) 0.1507(3) 0.9721(2) 0.0402(9) Uani 1 1 d .
H22A H 0.9748 0.1793 0.9524 0.032(9) Uiso 1 1 d R
H22B H 0.9058 0.1001 1.0298 0.044(11) Uiso 1 1 d R
H22C H 0.7758 0.2116 0.9866 0.058(13) Uiso 1 1 d R
C23 C 1.2864(5) 0.3129(3) 0.0233(2) 0.0372(8) Uani 1 1 d .

loop_
_atom_site_aniso_label
_atom_site_aniso_U_11
_atom_site_aniso_U_22
_atom_site_aniso_U_33
_atom_site_aniso_U_23
_atom_site_aniso_U_13
_atom_site_aniso_U_12
Cu1 0.0255(2) 0.01591(19) 0.01454(19) -0.00270(13) -0.00412(14) -0.00528(15)
S1 0.0333(4) 0.0201(4) 0.0166(4) -0.0036(3) -0.0068(3) -0.0014(3)
S2 0.0229(4) 0.0308(4) 0.0191(4) -0.0012(3) -0.0037(3) -0.0047(3)
F1 0.0546(14) 0.0642(15) 0.0353(12) 0.0140(11) 0.0111(10) -0.0124(12)
F2 0.0492(14) 0.0644(16) 0.0424(13) 0.0084(12) -0.0118(11) 0.0169(12)
F3 0.0640(16) 0.0791(17) 0.0295(12) -0.0177(12) -0.0110(11) -0.0194(13)
O1 0.0368(13) 0.0372(13) 0.0253(12) -0.0012(10) -0.0042(10) -0.0108(11)
O2 0.0470(14) 0.0181(11) 0.0182(11) -0.0047(9) -0.0094(10) 0.0005(10)
O3 0.0342(13) 0.0441(14) 0.0240(12) -0.0094(10) 0.0020(10) -0.0179(11)
O4 0.0298(13) 0.0421(14) 0.0394(14) -0.0120(11) -0.0003(10) -0.0135(11)
O5 0.0308(13) 0.0340(13) 0.0370(14) 0.0018(11) -0.0075(10) 0.0011(10)
N1 0.0276(15) 0.0213(13) 0.0187(14) -0.0048(11) -0.0025(11) -0.0073(11)
N2 0.0271(14) 0.0256(14) 0.0197(13) -0.0067(11) -0.0036(11) -0.0063(11)
N3 0.0420(16) 0.0250(14) 0.0155(13) -0.0041(10) 0.0003(11) -0.0171(12)
N4 0.0381(16) 0.0170(13) 0.0197(13) -0.0053(10) -0.0110(11) 0.0023(11)
N5 0.0370(16) 0.0336(15) 0.0179(13) -0.0046(11) -0.0047(11) -0.0125(13)
C1 0.052(2) 0.0173(15) 0.0200(16) -0.0003(12) -0.0071(15) -0.0113(15)
C2 0.046(2) 0.0230(17) 0.0299(19) -0.0053(14) -0.0172(16) 0.0034(15)
C3 0.041(2) 0.0292(18) 0.0318(19) -0.0061(15) -0.0198(16) 0.0011(15)
C4 0.0261(18) 0.054(2) 0.0259(18) -0.0152(16) -0.0004(14) -0.0112(16)
C5 0.042(2) 0.052(2) 0.0230(18) -0.0127(16) 0.0069(15) -0.0282(18)
C6 0.0303(17) 0.0346(18) 0.0178(15) -0.0106(13) -0.0011(13) -0.0148(14)
C7 0.0414(19) 0.0318(18) 0.0194(16) -0.0080(13) -0.0009(14) -0.0194(15)
C8 0.075(3) 0.0236(18) 0.0259(18) 0.0018(14) -0.0064(18) -0.0232(18)
C9 0.064(3) 0.0180(17) 0.0270(19) -0.0060(14) -0.0063(17) -0.0024(16)
C10 0.045(2) 0.0243(17) 0.0258(18) -0.0098(14) -0.0102(15) 0.0090(15)
C11 0.0337(18) 0.0182(15) 0.0174(15) -0.0043(12) -0.0081(13) -0.0036(13)
C12 0.0255(16) 0.0223(16) 0.0237(16) -0.0046(13) -0.0061(13) -0.0016(13)
C13 0.0320(18) 0.0196(16) 0.0258(17) -0.0008(13) -0.0147(14) -0.0013(13)
C14 0.0350(18) 0.0188(15) 0.0216(16) 0.0002(12) -0.0099(13) -0.0052(13)
C15 0.0325(17) 0.0249(16) 0.0204(16) -0.0101(13) -0.0045(13) -0.0053(14)
C16 0.0273(18) 0.0385(19) 0.0238(17) -0.0121(14) -0.0010(14) -0.0044(15)
C17 0.0302(18) 0.037(2) 0.0269(18) -0.0055(15) -0.0128(14) 0.0012(15)
C18 0.0330(18) 0.0274(17) 0.0201(16) -0.0055(13) -0.0084(13) 0.0021(14)
C19 0.0328(17) 0.0158(15) 0.0174(15) -0.0075(12) -0.0089(13) 0.0009(13)
C20 0.0320(17) 0.0185(15) 0.0181(15) -0.0076(12) -0.0090(13) -0.0046(13)
C21 0.041(2) 0.045(2) 0.0271(19) -0.0065(16) -0.0022(15) -0.0137(18)
C22 0.053(2) 0.050(2) 0.0223(18) -0.0096(17) -0.0077(16) -0.019(2)
C23 0.0352(19) 0.041(2) 0.0251(18) 0.0014(16) -0.0042(15) 0.0019(16)

loop_
_atom_type_symbol
_atom_type_description
_atom_type_scat_dispersion_real
_atom_type_scat_dispersion_imag
_atom_type_scat_source
C C 0.0033 0.0016 'International Tables Vol C Tables 4.2.6.8 and 6.1.1.4'
H H 0.0000 0.0000 'International Tables Vol C Tables 4.2.6.8 and 6.1.1.4'
Cu Cu 0.3201 1.2651 'International Tables Vol C Tables 4.2.6.8 and 6.1.1.4'
F F 0.0171 0.0103 'International Tables Vol C Tables 4.2.6.8 and 6.1.1.4'
N N 0.0061 0.0033 'International Tables Vol C Tables 4.2.6.8 and 6.1.1.4'
O O 0.0106 0.0060 'International Tables Vol C Tables 4.2.6.8 and 6.1.1.4'
S S 0.1246 0.1234 'International Tables Vol C Tables 4.2.6.8 and 6.1.1.4'

loop_
_geom_angle_atom_site_label_1
_geom_angle_atom_site_label_2
_geom_angle_atom_site_label_3
_geom_angle
N1 Cu1 N4 98.39(11)
N1 Cu1 N3 168.26(11)
N4 Cu1 N3 90.66(11)
N1 Cu1 N2 96.27(10)
N4 Cu1 N2 159.67(11)
N3 Cu1 N2 73.20(11)
N1 Cu1 O3 92.93(10)
N4 Cu1 O3 98.84(10)
N3 Cu1 O3 93.06(9)
N2 Cu1 O3 94.38(10)
O1 S1 O2 115.63(14)
O1 S1 N4 113.82(14)
O2 S1 N4 108.17(13)
O1 S1 C11 105.05(14)
O2 S1 C11 106.61(14)
N4 S1 C11 106.94(14)
O5 S2 O4 115.91(15)
O5 S2 O3 115.33(15)
O4 S2 O3 114.15(13)
O5 S2 C23 103.40(15)
O4 S2 C23 103.41(16)
O3 S2 C23 102.03(15)
S2 O3 Cu1 130.65(13)
C1 N1 Cu1 119.11(19)
C3 N2 C4 112.2(3)
C3 N2 C6 109.3(2)
C4 N2 C6 107.6(2)
C3 N2 Cu1 123.0(2)
C4 N2 Cu1 99.47(19)
C6 N2 Cu1 104.03(18)
C5 N3 C7 106.4(3)
C5 N3 C8 112.8(3)
C7 N3 C8 112.1(2)
C5 N3 Cu1 102.25(19)
C7 N3 Cu1 105.95(18)
C8 N3 Cu1 116.4(2)
C10 N4 S1 112.9(2)
C10 N4 Cu1 120.01(19)
S1 N4 Cu1 125.61(15)
C15 N5 C21 116.5(3)
C15 N5 C22 112.6(3)
C21 N5 C22 110.8(3)
N1 C1 C2 111.6(3)
C1 C2 C3 112.6(3)
N2 C3 C2 113.0(3)
N2 C4 C5 108.4(3)
N3 C5 C4 107.7(3)
N2 C6 C7 107.8(2)
N3 C7 C6 107.9(2)
N3 C8 C9 111.4(3)
C8 C9 C10 113.4(3)
N4 C10 C9 111.7(3)
C12 C11 C19 120.9(3)
C12 C11 S1 116.9(2)
C19 C11 S1 122.2(2)
C11 C12 C13 120.3(3)
C14 C13 C12 120.4(3)
C13 C14 C20 121.5(3)
C16 C15 N5 122.7(3)
C16 C15 C20 119.2(3)
N5 C15 C20 118.1(3)
C15 C16 C17 120.2(3)
C18 C17 C16 121.8(3)
C17 C18 C19 120.5(3)
C11 C19 C20 118.2(3)
C11 C19 C18 124.1(3)
C20 C19 C18 117.7(3)
C14 C20 C19 118.6(3)
C14 C20 C15 120.9(3)
C19 C20 C15 120.4(3)
F1 C23 F3 107.8(3)
F1 C23 F2 107.9(3)
F3 C23 F2 107.7(3)
F1 C23 S2 111.2(2)
F3 C23 S2 111.4(2)
F2 C23 S2 110.5(2)

loop_
_geom_bond_atom_site_label_1
_geom_bond_atom_site_label_2
_geom_bond_distance
Cu1 N1 1.983(3)
Cu1 N4 1.987(3)
Cu1 N3 2.028(3)
Cu1 N2 2.071(3)
Cu1 O3 2.364(2)
S1 O1 1.434(3)
S1 O2 1.443(2)
S1 N4 1.577(3)
S1 C11 1.794(3)
S2 O5 1.432(2)
S2 O4 1.435(2)
S2 O3 1.445(2)
S2 C23 1.827(4)
F1 C23 1.323(4)
F2 C23 1.335(4)
F3 C23 1.327(4)
N1 C1 1.482(4)
N2 C3 1.477(4)
N2 C4 1.491(4)
N2 C6 1.492(4)
N3 C5 1.467(4)
N3 C7 1.482(4)
N3 C8 1.487(4)
N4 C10 1.490(4)
N5 C15 1.422(4)
N5 C21 1.452(4)
N5 C22 1.466(4)
C1 C2 1.516(5)
C2 C3 1.521(5)
C4 C5 1.527(5)
C6 C7 1.531(4)
C8 C9 1.503(5)
C9 C10 1.524(5)
C11 C12 1.375(4)
C11 C19 1.421(4)
C12 C13 1.399(4)
C13 C14 1.354(5)
C14 C20 1.420(4)
C15 C16 1.376(4)
C15 C20 1.426(4)
C16 C17 1.403(5)
C17 C18 1.357(5)
C18 C19 1.425(4)
C19 C20 1.425(4)
